data_9001169
loop_
_publ_author_name
'Peacor, D. R.'
'Rouse, R. C.'
'Bailey, S. W.'

_publ_section_title
;
 Crystal structure of franklinfurnaceite: A tri-dioctahedral zincosilicate
 intermediate between chlorite and mica
;
_journal_name_full 'American Mineralogist'
_journal_page_first 876
_journal_page_last 887
_journal_volume 73
_journal_year 1988
_chemical_formula_sum 'Al0.25 Ca2 Fe0.75 H8 Mg0.65 Mn3.05 O18 Si2 Zn2.3'
_chemical_name_mineral Franklinfurnaceite
_space_group_IT_number 5
_symmetry_space_group_name_Hall 'C 2y'
_symmetry_space_group_name_H-M 'C 1 2 1'
_cell_angle_alpha 90
_cell_angle_beta 97.04
_cell_angle_gamma 90
_cell_formula_units_Z 2
_cell_length_a 5.483
_cell_length_b 9.39
_cell_length_c 14.51
_cell_volume 741.421
_database_code_amcsd 0001192
_exptl_crystal_density_diffrn 3.650
_cod_original_formula_sum 'Ca2 Mn3.05 Mg.65 Zn2.3 (Fe.75 Al.25) Si2 O18 H8'
_cod_database_code 9001169

loop_
_space_group_symop_operation_xyz
x,y,z
1/2+x,1/2+y,z
-x,y,-z
1/2-x,1/2+y,-z

loop_
_atom_site_aniso_label
_atom_site_aniso_U_11
_atom_site_aniso_U_22
_atom_site_aniso_U_33
_atom_site_aniso_U_12
_atom_site_aniso_U_13
_atom_site_aniso_U_23
Ca 0.00700 0.00800 0.00900 0.00000 -0.00100 0.00100
Mn1 0.00500 0.00600 0.01300 0.00000 0.00000 0.00000
Mg1 0.00500 0.00600 0.01300 0.00000 0.00000 0.00000
Zn1 0.00500 0.00600 0.01300 0.00000 0.00000 0.00000
Mn2 0.00700 0.00500 0.01000 0.00000 0.00000 0.00000
Mn3 0.00500 0.00700 0.01300 0.00000 -0.00200 0.00000
Mg3 0.00500 0.00700 0.01300 0.00000 -0.00200 0.00000
Fe4 0.00600 0.00800 0.01000 0.00000 -0.00200 0.00000
Al4 0.00600 0.00800 0.01000 0.00000 -0.00200 0.00000
Mn5 0.00700 0.00700 0.00900 0.00000 -0.00100 0.00000
Mg5 0.00700 0.00700 0.00900 0.00000 -0.00100 0.00000
Zn5 0.00700 0.00700 0.00900 0.00000 -0.00100 0.00000
Zn 0.00700 0.00800 0.00900 0.00000 -0.00100 -0.00100
Si 0.00500 0.00600 0.00400 0.00100 -0.00100 -0.00100
O1 0.00600 0.01000 0.01800 0.00100 0.00200 -0.00200
O2 0.00500 0.01500 0.00600 -0.00300 -0.00300 0.00200
O3 0.01000 0.00600 0.01100 0.00000 -0.00200 -0.00300
O4 0.00900 0.01100 0.00700 0.00700 0.00100 0.00300
O5 0.00900 0.00900 0.01300 -0.00300 -0.00700 0.00200
O-H1 0.01900 0.01800 0.00800 0.00400 0.00200 -0.00200
O-H2 0.00600 0.01100 0.00500 -0.00200 0.00000 0.00300
O-H3 0.00700 0.01900 0.01000 -0.00100 -0.00900 0.00000
O-H4 0.00600 0.01600 0.01600 0.00500 -0.00800 -0.00200

loop_
_atom_site_label
_atom_site_fract_x
_atom_site_fract_y
_atom_site_fract_z
_atom_site_occupancy
_atom_site_type_symbol
_atom_site_attached_hydrogens
Ca 0.44620 0.00870 0.33090 1.00000 Ca 0
Mn1 0.00000 0.00000 0.00000 0.55000 Mn 0
Mg1 0.00000 0.00000 0.00000 0.30000 Mg 0
Zn1 0.00000 0.00000 0.00000 0.15000 Zn 0
Mn2 0.00000 0.32300 0.00000 1.00000 Mn 0
Mn3 0.00000 0.67070 0.00000 0.95000 Mn 0
Mg3 0.00000 0.67070 0.00000 0.05000 Mg 0
Fe4 0.00000 0.17570 0.50000 0.75000 Fe 0
Al4 0.00000 0.17570 0.50000 0.25000 Al 0
Mn5 0.00000 0.84120 0.50000 0.55000 Mn 0
Mg5 0.00000 0.84120 0.50000 0.30000 Mg 0
Zn5 0.00000 0.84120 0.50000 0.15000 Zn 0
Zn 0.90410 0.17420 0.19930 1.00000 Zn 0
Si 0.90660 0.84040 0.20430 1.00000 Si 0
O1 0.37260 0.33810 0.09070 1.00000 O 0
O2 0.36170 0.67790 0.06610 1.00000 O 0
O3 0.13820 0.33090 0.24400 1.00000 O 0
O4 0.08200 0.70540 0.24460 1.00000 O 0
O5 0.04390 -0.01100 0.24420 1.00000 O 0
O-H1 0.27640 0.18610 0.41840 1.00000 O 1
O-H2 0.30210 0.81990 0.41900 1.00000 O 1
O-H3 0.37110 -0.01900 0.07010 1.00000 O 1
O-H4 0.84410 0.01540 0.41670 1.00000 O 1

loop_
_cod_changelog_entry_id
_cod_changelog_entry_author
_cod_changelog_entry_date
_cod_changelog_entry_text
1
;cod-tools version 3.8.0
Id: cif_guess_AMCSD_atom_types 9574 2023-05-10 09:00:05Z saulius
;
2023-05-10T18:47:07+03:00
;Derived atom types and hydrogen counts
from atom names that follow the AMCSD naming convention
(Wat == water, O-H == hydroxyl).
;
2
;cod-tools version 3.10.1
Id: cif_fix_AMCSD_aniso_labels 10200 2024-08-01 14:09:44Z saulius
;
2024-08-02T12:19:58+03:00
;Changed the following '_atom_site_aniso_label' values:
'OH1' -> 'O-H1'
'OH2' -> 'O-H2'
'OH3' -> 'O-H3'
'OH4' -> 'O-H4'
;

loop_
_cod_related_entry_id
_cod_related_entry_database
_cod_related_entry_code
1 AMCSD 0001192
